data_7107060
loop_
_publ_author_name
'Tao Tu'
'Weiwei Fang'
'Jiang Jian'

_publ_section_title
;
 A highly efficient precatalyst for amination of aryl chlorides:
 synthesis, structure and application of a robust
 acenaphthoimidazolylidene palladium complex
;
_journal_name_full Chem.Commun.
_journal_page_first 12358
_journal_paper_doi 10.1039/c1cc15503b
_journal_volume 47
_journal_year 2011
_chemical_formula_sum 'C43 H46 Cl5 N3 Pd'
_chemical_formula_weight 888.48
_chemical_name_systematic
;
?
;
_space_group_IT_number 15
_symmetry_cell_setting monoclinic
_symmetry_space_group_name_Hall '-C 2yc'
_symmetry_space_group_name_H-M 'C 1 2/c 1'
_atom_sites_solution_hydrogens geom
_atom_sites_solution_primary direct
_atom_sites_solution_secondary difmap
_audit_creation_method SHELXL-97
_cell_angle_alpha 90.00
_cell_angle_beta 98.962(15)
_cell_angle_gamma 90.00
_cell_formula_units_Z 8
_cell_length_a 31.83(2)
_cell_length_b 12.576(8)
_cell_length_c 23.076(14)
_cell_measurement_reflns_used 962
_cell_measurement_temperature 293(2)
_cell_measurement_theta_max 24.370
_cell_measurement_theta_min 2.531
_cell_volume 9124(10)
_computing_cell_refinement 'Bruker SMART'
_computing_data_collection 'Bruker SMART'
_computing_data_reduction 'Bruker SHELXTL'
_computing_molecular_graphics 'Bruker SHELXTL'
_computing_publication_material 'Bruker SHELXTL'
_computing_structure_refinement 'SHELXL-97 (Sheldrick, 1997)'
_computing_structure_solution 'SHELXS-97 (Sheldrick, 1990)'
_diffrn_ambient_temperature 293(2)
_diffrn_measured_fraction_theta_full 0.993
_diffrn_measured_fraction_theta_max 0.993
_diffrn_measurement_device_type 'CCD area detector'
_diffrn_measurement_method 'phi and omega scans'
_diffrn_radiation_monochromator graphite
_diffrn_radiation_source 'fine-focus sealed tube'
_diffrn_radiation_type MoK\a
_diffrn_radiation_wavelength 0.71073
_diffrn_reflns_av_R_equivalents 0.0654
_diffrn_reflns_av_sigmaI/netI 0.0643
_diffrn_reflns_limit_h_max 28
_diffrn_reflns_limit_h_min -37
_diffrn_reflns_limit_k_max 14
_diffrn_reflns_limit_k_min -14
_diffrn_reflns_limit_l_max 27
_diffrn_reflns_limit_l_min -27
_diffrn_reflns_number 18407
_diffrn_reflns_theta_full 25.01
_diffrn_reflns_theta_max 25.01
_diffrn_reflns_theta_min 1.74
_exptl_absorpt_coefficient_mu 0.730
_exptl_absorpt_correction_T_max 0.9305
_exptl_absorpt_correction_T_min 0.8106
_exptl_absorpt_correction_type multi-scan
_exptl_absorpt_process_details sadabs
_exptl_crystal_colour yellow
_exptl_crystal_density_diffrn 1.293
_exptl_crystal_density_method 'not measured'
_exptl_crystal_description rod
_exptl_crystal_F_000 3648
_exptl_crystal_size_max 0.30
_exptl_crystal_size_mid 0.25
_exptl_crystal_size_min 0.10
_refine_diff_density_max 1.666
_refine_diff_density_min -1.049
_refine_diff_density_rms 0.130
_refine_ls_extinction_method none
_refine_ls_goodness_of_fit_ref 1.120
_refine_ls_hydrogen_treatment constr
_refine_ls_matrix_type full
_refine_ls_number_parameters 469
_refine_ls_number_reflns 7994
_refine_ls_number_restraints 0
_refine_ls_restrained_S_all 1.120
_refine_ls_R_factor_all 0.1046
_refine_ls_R_factor_gt 0.0709
_refine_ls_shift/su_max 0.000
_refine_ls_shift/su_mean 0.000
_refine_ls_structure_factor_coef Fsqd
_refine_ls_weighting_details 'calc w=1/[\s^2^(Fo^2^)+(0.1133P)^2^+25.1782P] where P=(Fo^2^+2Fc^2^)/3'
_refine_ls_weighting_scheme calc
_refine_ls_wR_factor_gt 0.1879
_refine_ls_wR_factor_ref 0.2238
_reflns_number_gt 5580
_reflns_number_total 7994
_reflns_threshold_expression >2sigma(I)
_cod_data_source_file c1cc15503b.txt
_cod_data_source_block a10426a
_cod_original_cell_volume 9125(10)
_cod_original_sg_symbol_H-M C2/c
_cod_database_code 7107060

loop_
_symmetry_equiv_pos_as_xyz
'x, y, z'
'-x, y, -z+1/2'
'x+1/2, y+1/2, z'
'-x+1/2, y+1/2, -z+1/2'
'-x, -y, -z'
'x, -y, z-1/2'
'-x+1/2, -y+1/2, -z'
'x+1/2, -y+1/2, z-1/2'

loop_
_atom_site_label
_atom_site_type_symbol
_atom_site_fract_x
_atom_site_fract_y
_atom_site_fract_z
_atom_site_U_iso_or_equiv
_atom_site_adp_type
_atom_site_occupancy
_atom_site_symmetry_multiplicity
_atom_site_calc_flag
_atom_site_refinement_flags
Pd1 Pd 0.120850(15) 0.38607(4) 0.174155(19) 0.0462(2) Uani 1 1 d .
Cl1 Cl 0.05475(6) 0.4422(2) 0.13230(9) 0.0808(6) Uani 1 1 d .
Cl2 Cl 0.18632(6) 0.32958(18) 0.21615(7) 0.0661(5) Uani 1 1 d .
Cl3 Cl 0.11467(13) 0.1612(4) 0.38534(14) 0.1651(16) Uani 1 1 d .
Cl4 Cl 0.0823(3) 0.0486(9) 0.2023(5) 0.353(5) Uani 1 1 d .
N1 N 0.09888(18) 0.3672(6) 0.2553(3) 0.0651(17) Uani 1 1 d .
N2 N 0.16298(15) 0.4956(4) 0.0844(2) 0.0427(11) Uani 1 1 d .
N3 N 0.13292(15) 0.3484(4) 0.0490(2) 0.0400(11) Uani 1 1 d .
C1 C 0.0727(3) 0.4354(10) 0.2733(4) 0.098(3) Uani 1 1 d .
H1A H 0.0643 0.4942 0.2498 0.117 Uiso 1 1 calc R
C2 C 0.0566(4) 0.4240(14) 0.3265(6) 0.141(5) Uani 1 1 d .
H2A H 0.0371 0.4727 0.3370 0.169 Uiso 1 1 calc R
C3 C 0.0699(5) 0.3419(15) 0.3618(5) 0.140(6) Uani 1 1 d .
H3A H 0.0606 0.3337 0.3978 0.168 Uiso 1 1 calc R
C4 C 0.0972(3) 0.2712(10) 0.3436(4) 0.099(3) Uani 1 1 d .
C5 C 0.1117(3) 0.2846(8) 0.2899(3) 0.077(2) Uani 1 1 d .
H5A H 0.1304 0.2353 0.2781 0.092 Uiso 1 1 calc R
C6 C 0.14114(17) 0.4087(5) 0.0992(3) 0.0414(14) Uani 1 1 d .
C7 C 0.1678(2) 0.4905(5) 0.0261(2) 0.0456(14) Uani 1 1 d .
C8 C 0.1848(2) 0.5486(5) -0.0201(3) 0.0517(16) Uani 1 1 d .
C9 C 0.2050(2) 0.6417(6) -0.0263(3) 0.067(2) Uani 1 1 d .
H9A H 0.2116 0.6878 0.0053 0.080 Uiso 1 1 calc R
C10 C 0.2158(3) 0.6674(7) -0.0817(4) 0.080(2) Uani 1 1 d .
H10A H 0.2294 0.7317 -0.0862 0.096 Uiso 1 1 calc R
C11 C 0.2071(3) 0.6015(7) -0.1289(3) 0.073(2) Uani 1 1 d .
H11A H 0.2152 0.6207 -0.1644 0.087 Uiso 1 1 calc R
C12 C 0.1859(2) 0.5046(6) -0.1241(3) 0.0585(18) Uani 1 1 d .
C13 C 0.1756(2) 0.4816(6) -0.0692(3) 0.0528(16) Uani 1 1 d .
C14 C 0.1545(2) 0.3859(5) -0.0571(3) 0.0471(14) Uani 1 1 d .
C15 C 0.1445(2) 0.3130(6) -0.1014(3) 0.0629(18) Uani 1 1 d .
H15A H 0.1310 0.2495 -0.0951 0.075 Uiso 1 1 calc R
C16 C 0.1555(3) 0.3376(7) -0.1571(3) 0.071(2) Uani 1 1 d .
H16A H 0.1490 0.2885 -0.1873 0.085 Uiso 1 1 calc R
C17 C 0.1749(3) 0.4281(8) -0.1682(3) 0.072(2) Uani 1 1 d .
H17A H 0.1811 0.4406 -0.2057 0.086 Uiso 1 1 calc R
C18 C 0.14966(19) 0.3992(5) 0.0044(3) 0.0450(14) Uani 1 1 d .
C19 C 0.1827(2) 0.5760(5) 0.1248(2) 0.0439(14) Uani 1 1 d .
C20 C 0.1582(2) 0.6626(6) 0.1361(3) 0.0555(16) Uani 1 1 d .
C21 C 0.1785(3) 0.7378(7) 0.1755(4) 0.076(2) Uani 1 1 d .
H21A H 0.1631 0.7964 0.1851 0.091 Uiso 1 1 calc R
C22 C 0.2196(3) 0.7283(7) 0.2002(3) 0.076(2) Uani 1 1 d .
H22A H 0.2320 0.7801 0.2262 0.092 Uiso 1 1 calc R
C23 C 0.2430(2) 0.6441(7) 0.1873(3) 0.070(2) Uani 1 1 d .
H23A H 0.2714 0.6390 0.2045 0.084 Uiso 1 1 calc R
C24 C 0.2253(2) 0.5644(6) 0.1485(3) 0.0504(15) Uani 1 1 d .
C25 C 0.2527(2) 0.4730(7) 0.1365(4) 0.071(2) Uani 1 1 d .
H25A H 0.2341 0.4129 0.1231 0.086 Uiso 1 1 calc R
C26 C 0.2786(3) 0.5000(9) 0.0879(4) 0.098(3) Uani 1 1 d .
H26A H 0.2597 0.5197 0.0530 0.147 Uiso 1 1 calc R
H26B H 0.2950 0.4392 0.0800 0.147 Uiso 1 1 calc R
H26C H 0.2974 0.5582 0.1003 0.147 Uiso 1 1 calc R
C27 C 0.2834(3) 0.4373(10) 0.1903(5) 0.118(4) Uani 1 1 d .
H27A H 0.2676 0.4178 0.2209 0.177 Uiso 1 1 calc R
H27B H 0.3025 0.4944 0.2036 0.177 Uiso 1 1 calc R
H27C H 0.2994 0.3771 0.1803 0.177 Uiso 1 1 calc R
C28 C 0.1134(2) 0.6802(7) 0.1063(4) 0.076(2) Uani 1 1 d .
H28A H 0.1022 0.6109 0.0920 0.091 Uiso 1 1 calc R
C29 C 0.1146(4) 0.7512(9) 0.0519(6) 0.130(5) Uani 1 1 d .
H29A H 0.1328 0.7195 0.0273 0.195 Uiso 1 1 calc R
H29B H 0.1252 0.8204 0.0642 0.195 Uiso 1 1 calc R
H29C H 0.0864 0.7579 0.0303 0.195 Uiso 1 1 calc R
C30 C 0.0846(3) 0.7214(11) 0.1482(6) 0.147(6) Uani 1 1 d .
H30A H 0.0852 0.6727 0.1804 0.221 Uiso 1 1 calc R
H30B H 0.0561 0.7276 0.1278 0.221 Uiso 1 1 calc R
H30C H 0.0945 0.7898 0.1630 0.221 Uiso 1 1 calc R
C31 C 0.1139(2) 0.2453(5) 0.0406(3) 0.0511(16) Uani 1 1 d .
C32 C 0.0732(2) 0.2366(6) 0.0104(3) 0.070(2) Uani 1 1 d .
C33 C 0.0597(4) 0.1314(9) -0.0063(5) 0.113(4) Uani 1 1 d .
H33A H 0.0332 0.1211 -0.0290 0.135 Uiso 1 1 calc R
C34 C 0.0844(5) 0.0471(9) 0.0102(6) 0.140(5) Uani 1 1 d .
H34A H 0.0739 -0.0209 0.0010 0.168 Uiso 1 1 calc R
C35 C 0.1244(4) 0.0584(8) 0.0399(5) 0.104(3) Uani 1 1 d .
H35A H 0.1413 -0.0014 0.0489 0.124 Uiso 1 1 calc R
C36 C 0.1402(3) 0.1572(6) 0.0569(3) 0.0621(18) Uani 1 1 d .
C37 C 0.1846(3) 0.1679(7) 0.0904(3) 0.071(2) Uani 1 1 d .
H37A H 0.1870 0.2380 0.1091 0.085 Uiso 1 1 calc R
C38 C 0.2167(3) 0.1622(11) 0.0487(4) 0.118(4) Uani 1 1 d .
H38A H 0.2103 0.2157 0.0189 0.176 Uiso 1 1 calc R
H38B H 0.2155 0.0933 0.0306 0.176 Uiso 1 1 calc R
H38C H 0.2447 0.1741 0.0699 0.176 Uiso 1 1 calc R
C39 C 0.1952(4) 0.0824(9) 0.1392(4) 0.109(4) Uani 1 1 d .
H39A H 0.1749 0.0865 0.1658 0.163 Uiso 1 1 calc R
H39B H 0.2233 0.0950 0.1602 0.163 Uiso 1 1 calc R
H39C H 0.1941 0.0131 0.1217 0.163 Uiso 1 1 calc R
C40 C 0.0442(2) 0.3316(8) -0.0081(4) 0.082(2) Uani 1 1 d .
H40A H 0.0578 0.3948 0.0114 0.099 Uiso 1 1 calc R
C41 C 0.0382(3) 0.3520(11) -0.0733(5) 0.121(4) Uani 1 1 d .
H41A H 0.0654 0.3618 -0.0855 0.182 Uiso 1 1 calc R
H41B H 0.0212 0.4148 -0.0822 0.182 Uiso 1 1 calc R
H41C H 0.0240 0.2923 -0.0937 0.182 Uiso 1 1 calc R
C42 C 0.0015(3) 0.3176(11) 0.0132(5) 0.115(4) Uani 1 1 d .
H42A H 0.0062 0.3062 0.0548 0.173 Uiso 1 1 calc R
H42B H -0.0131 0.2574 -0.0060 0.173 Uiso 1 1 calc R
H42C H -0.0154 0.3803 0.0042 0.173 Uiso 1 1 calc R
C43 C 0.0400(10) 0.1452(19) 0.1711(15) 0.45(3) Uani 1 1 d .
H43A H 0.0271 0.1797 0.2016 0.542 Uiso 1 1 calc R
H43B H 0.0508 0.1987 0.1470 0.542 Uiso 1 1 calc R
Cl5 Cl 0.0060(5) 0.0620(12) 0.1308(5) 0.440(8) Uani 1 1 d .

loop_
_atom_site_aniso_label
_atom_site_aniso_U_11
_atom_site_aniso_U_22
_atom_site_aniso_U_33
_atom_site_aniso_U_23
_atom_site_aniso_U_13
_atom_site_aniso_U_12
Pd1 0.0461(3) 0.0599(3) 0.0331(3) -0.0017(2) 0.00792(19) 0.0006(2)
Cl1 0.0481(10) 0.1204(18) 0.0732(13) 0.0092(12) 0.0073(9) 0.0129(11)
Cl2 0.0581(10) 0.1080(15) 0.0317(8) 0.0079(9) 0.0054(7) 0.0170(10)
Cl3 0.170(3) 0.239(4) 0.090(2) 0.078(3) 0.033(2) -0.022(3)
Cl4 0.340(12) 0.317(11) 0.409(14) -0.078(10) 0.078(10) -0.082(10)
N1 0.047(3) 0.102(5) 0.049(3) -0.013(3) 0.017(3) -0.007(3)
N2 0.045(3) 0.047(3) 0.034(3) -0.004(2) 0.000(2) -0.004(2)
N3 0.044(3) 0.044(3) 0.030(2) 0.000(2) 0.002(2) -0.002(2)
C1 0.090(6) 0.137(9) 0.073(6) -0.025(6) 0.033(5) 0.011(6)
C2 0.125(10) 0.209(15) 0.106(10) -0.042(10) 0.069(9) 0.005(10)
C3 0.138(11) 0.238(17) 0.056(6) -0.001(9) 0.051(7) -0.022(12)
C4 0.095(7) 0.154(10) 0.054(5) 0.017(6) 0.028(5) -0.022(7)
C5 0.080(5) 0.111(7) 0.043(4) 0.007(4) 0.020(4) -0.013(5)
C6 0.030(3) 0.055(4) 0.037(3) 0.001(3) 0.000(2) 0.002(3)
C7 0.060(4) 0.050(4) 0.026(3) 0.000(3) 0.005(3) -0.006(3)
C8 0.055(4) 0.062(4) 0.035(3) 0.007(3) 0.000(3) -0.005(3)
C9 0.079(5) 0.074(5) 0.045(4) 0.009(3) 0.003(4) -0.020(4)
C10 0.094(6) 0.083(6) 0.061(5) 0.024(4) 0.008(4) -0.025(5)
C11 0.083(5) 0.097(6) 0.038(4) 0.021(4) 0.012(4) -0.003(5)
C12 0.057(4) 0.085(5) 0.031(3) 0.010(3) 0.001(3) 0.005(4)
C13 0.053(4) 0.063(4) 0.042(4) 0.006(3) 0.007(3) 0.002(3)
C14 0.052(3) 0.057(4) 0.030(3) -0.003(3) -0.001(3) 0.007(3)
C15 0.069(5) 0.067(5) 0.050(4) -0.010(3) 0.002(3) 0.003(4)
C16 0.087(5) 0.094(6) 0.031(4) -0.016(4) 0.003(3) 0.012(5)
C17 0.070(5) 0.105(6) 0.039(4) 0.000(4) 0.004(3) 0.006(5)
C18 0.048(3) 0.054(4) 0.031(3) -0.003(3) 0.001(3) -0.001(3)
C19 0.055(4) 0.051(3) 0.024(3) -0.002(2) -0.001(3) -0.007(3)
C20 0.060(4) 0.059(4) 0.049(4) -0.012(3) 0.012(3) -0.012(3)
C21 0.072(5) 0.073(5) 0.087(6) -0.037(4) 0.026(5) -0.019(4)
C22 0.068(5) 0.104(7) 0.057(5) -0.037(4) 0.011(4) -0.029(5)
C23 0.058(4) 0.097(6) 0.051(4) -0.001(4) -0.005(3) -0.022(4)
C24 0.051(4) 0.065(4) 0.033(3) 0.003(3) -0.001(3) -0.009(3)
C25 0.061(4) 0.075(5) 0.073(5) 0.008(4) -0.006(4) -0.004(4)
C26 0.098(7) 0.131(8) 0.063(5) -0.014(5) 0.011(5) 0.041(6)
C27 0.072(6) 0.132(9) 0.147(10) 0.068(8) 0.005(6) 0.012(6)
C28 0.060(4) 0.063(5) 0.101(7) -0.017(4) 0.003(4) -0.002(4)
C29 0.122(9) 0.103(8) 0.146(11) 0.052(8) -0.039(8) -0.008(7)
C30 0.069(6) 0.162(12) 0.213(15) -0.087(11) 0.030(8) 0.013(7)
C31 0.060(4) 0.053(4) 0.038(3) -0.005(3) 0.002(3) -0.009(3)
C32 0.065(5) 0.074(5) 0.064(5) 0.001(4) -0.007(4) -0.023(4)
C33 0.105(8) 0.100(8) 0.116(9) -0.005(6) -0.037(7) -0.044(7)
C34 0.182(13) 0.062(7) 0.155(12) 0.006(7) -0.037(10) -0.040(8)
C35 0.135(9) 0.062(6) 0.099(7) -0.001(5) -0.028(7) -0.008(6)
C36 0.086(5) 0.050(4) 0.049(4) -0.006(3) 0.004(4) 0.000(4)
C37 0.087(5) 0.067(5) 0.057(5) 0.004(4) 0.004(4) 0.026(4)
C38 0.107(8) 0.180(11) 0.068(6) 0.013(7) 0.020(6) 0.059(8)
C39 0.138(9) 0.104(7) 0.077(6) 0.022(6) -0.005(6) 0.041(7)
C40 0.056(4) 0.104(7) 0.080(6) 0.010(5) -0.014(4) -0.009(5)
C41 0.086(7) 0.176(11) 0.094(8) 0.049(8) -0.011(6) 0.024(7)
C42 0.059(5) 0.171(11) 0.114(9) 0.000(8) 0.006(5) -0.019(6)
C43 0.44(4) 0.165(18) 0.60(6) 0.16(3) -0.39(4) -0.14(2)
Cl5 0.487(17) 0.541(19) 0.283(11) 0.047(12) 0.034(11) -0.208(16)

loop_
_atom_type_symbol
_atom_type_description
_atom_type_scat_dispersion_real
_atom_type_scat_dispersion_imag
_atom_type_scat_source
C C 0.0033 0.0016 'International Tables Vol C Tables 4.2.6.8 and 6.1.1.4'
H H 0.0000 0.0000 'International Tables Vol C Tables 4.2.6.8 and 6.1.1.4'
N N 0.0061 0.0033 'International Tables Vol C Tables 4.2.6.8 and 6.1.1.4'
Pd Pd -0.9988 1.0072 'International Tables Vol C Tables 4.2.6.8 and 6.1.1.4'
Cl Cl 0.1484 0.1585 'International Tables Vol C Tables 4.2.6.8 and 6.1.1.4'

loop_
_geom_angle_atom_site_label_1
_geom_angle_atom_site_label_2
_geom_angle_atom_site_label_3
_geom_angle
C6 Pd1 N1 178.1(3)
C6 Pd1 Cl2 90.88(17)
N1 Pd1 Cl2 89.71(18)
C6 Pd1 Cl1 89.45(17)
N1 Pd1 Cl1 89.96(19)
Cl2 Pd1 Cl1 179.61(8)
C1 N1 C5 118.2(8)
C1 N1 Pd1 121.4(7)
C5 N1 Pd1 120.4(5)
C6 N2 C7 110.2(5)
C6 N2 C19 125.7(5)
C7 N2 C19 123.8(5)
C6 N3 C18 109.0(5)
C6 N3 C31 129.5(5)
C18 N3 C31 121.3(5)
N1 C1 C2 123.0(12)
N1 C1 H1A 118.5
C2 C1 H1A 118.5
C3 C2 C1 119.0(12)
C3 C2 H2A 120.5
C1 C2 H2A 120.5
C2 C3 C4 118.2(10)
C2 C3 H3A 120.9
C4 C3 H3A 120.9
C3 C4 C5 120.8(11)
C3 C4 Cl3 121.2(9)
C5 C4 Cl3 118.0(9)
N1 C5 C4 120.8(9)
N1 C5 H5A 119.6
C4 C5 H5A 119.6
N2 C6 N3 105.6(5)
N2 C6 Pd1 125.9(4)
N3 C6 Pd1 128.1(4)
C18 C7 N2 107.2(5)
C18 C7 C8 109.9(5)
N2 C7 C8 142.9(6)
C9 C8 C13 118.4(6)
C9 C8 C7 138.1(6)
C13 C8 C7 103.5(6)
C8 C9 C10 118.8(7)
C8 C9 H9A 120.6
C10 C9 H9A 120.6
C11 C10 C9 122.4(8)
C11 C10 H10A 118.8
C9 C10 H10A 118.8
C10 C11 C12 120.4(7)
C10 C11 H11A 119.8
C12 C11 H11A 119.8
C13 C12 C17 116.8(7)
C13 C12 C11 115.9(7)
C17 C12 C11 127.3(7)
C12 C13 C8 124.1(7)
C12 C13 C14 122.6(6)
C8 C13 C14 113.2(6)
C15 C14 C13 118.6(6)
C15 C14 C18 138.9(6)
C13 C14 C18 102.5(5)
C14 C15 C16 118.0(7)
C14 C15 H15A 121.0
C16 C15 H15A 121.0
C17 C16 C15 123.0(7)
C17 C16 H16A 118.5
C15 C16 H16A 118.5
C16 C17 C12 121.1(7)
C16 C17 H17A 119.5
C12 C17 H17A 119.5
C7 C18 N3 108.0(5)
C7 C18 C14 110.8(5)
N3 C18 C14 141.2(6)
C20 C19 C24 123.4(6)
C20 C19 N2 118.0(5)
C24 C19 N2 118.5(6)
C19 C20 C21 115.9(7)
C19 C20 C28 123.5(6)
C21 C20 C28 120.5(7)
C22 C21 C20 122.3(8)
C22 C21 H21A 118.9
C20 C21 H21A 118.9
C21 C22 C23 120.5(7)
C21 C22 H22A 119.8
C23 C22 H22A 119.8
C22 C23 C24 121.3(7)
C22 C23 H23A 119.3
C24 C23 H23A 119.3
C19 C24 C23 116.5(7)
C19 C24 C25 124.7(6)
C23 C24 C25 118.7(6)
C24 C25 C27 113.2(8)
C24 C25 C26 111.2(7)
C27 C25 C26 108.2(7)
C24 C25 H25A 108.0
C27 C25 H25A 108.0
C26 C25 H25A 108.0
C25 C26 H26A 109.5
C25 C26 H26B 109.5
H26A C26 H26B 109.5
C25 C26 H26C 109.5
H26A C26 H26C 109.5
H26B C26 H26C 109.5
C25 C27 H27A 109.5
C25 C27 H27B 109.5
H27A C27 H27B 109.5
C25 C27 H27C 109.5
H27A C27 H27C 109.5
H27B C27 H27C 109.5
C20 C28 C30 112.5(8)
C20 C28 C29 108.5(7)
C30 C28 C29 114.4(10)
C20 C28 H28A 107.0
C30 C28 H28A 107.0
C29 C28 H28A 107.0
C28 C29 H29A 109.5
C28 C29 H29B 109.5
H29A C29 H29B 109.5
C28 C29 H29C 109.5
H29A C29 H29C 109.5
H29B C29 H29C 109.5
C28 C30 H30A 109.5
C28 C30 H30B 109.5
H30A C30 H30B 109.5
C28 C30 H30C 109.5
H30A C30 H30C 109.5
H30B C30 H30C 109.5
C32 C31 C36 123.2(7)
C32 C31 N3 119.0(6)
C36 C31 N3 117.2(6)
C31 C32 C33 115.5(8)
C31 C32 C40 124.0(7)
C33 C32 C40 120.4(8)
C34 C33 C32 121.2(9)
C34 C33 H33A 119.4
C32 C33 H33A 119.4
C33 C34 C35 121.6(10)
C33 C34 H34A 119.2
C35 C34 H34A 119.2
C34 C35 C36 120.8(10)
C34 C35 H35A 119.6
C36 C35 H35A 119.6
C35 C36 C31 117.5(8)
C35 C36 C37 119.9(8)
C31 C36 C37 122.6(7)
C36 C37 C38 110.1(7)
C36 C37 C39 113.0(8)
C38 C37 C39 109.6(8)
C36 C37 H37A 108.0
C38 C37 H37A 108.0
C39 C37 H37A 108.0
C37 C38 H38A 109.5
C37 C38 H38B 109.5
H38A C38 H38B 109.5
C37 C38 H38C 109.5
H38A C38 H38C 109.5
H38B C38 H38C 109.5
C37 C39 H39A 109.5
C37 C39 H39B 109.5
H39A C39 H39B 109.5
C37 C39 H39C 109.5
H39A C39 H39C 109.5
H39B C39 H39C 109.5
C41 C40 C42 111.1(8)
C41 C40 C32 112.9(9)
C42 C40 C32 110.4(8)
C41 C40 H40A 107.4
C42 C40 H40A 107.4
C32 C40 H40A 107.4
C40 C41 H41A 109.5
C40 C41 H41B 109.5
H41A C41 H41B 109.5
C40 C41 H41C 109.5
H41A C41 H41C 109.5
H41B C41 H41C 109.5
C40 C42 H42A 109.5
C40 C42 H42B 109.5
H42A C42 H42B 109.5
C40 C42 H42C 109.5
H42A C42 H42C 109.5
H42B C42 H42C 109.5
Cl5 C43 Cl4 99.9(15)
Cl5 C43 H43A 111.8
Cl4 C43 H43A 111.8
Cl5 C43 H43B 111.8
Cl4 C43 H43B 111.8
H43A C43 H43B 109.5

loop_
_geom_bond_atom_site_label_1
_geom_bond_atom_site_label_2
_geom_bond_distance
Pd1 C6 1.960(6)
Pd1 N1 2.113(6)
Pd1 Cl2 2.271(2)
Pd1 Cl1 2.286(2)
Cl3 C4 1.727(12)
Cl4 C43 1.87(3)
N1 C1 1.307(11)
N1 C5 1.334(10)
N2 C6 1.367(8)
N2 C7 1.379(7)
N2 C19 1.449(7)
N3 C6 1.374(7)
N3 C18 1.388(7)
N3 C31 1.430(8)
C1 C2 1.410(14)
C1 H1A 0.9300
C2 C3 1.34(2)
C2 H2A 0.9300
C3 C4 1.356(18)
C3 H3A 0.9300
C4 C5 1.397(11)
C5 H5A 0.9300
C7 C18 1.346(8)
C7 C8 1.464(8)
C8 C9 1.354(10)
C8 C13 1.405(9)
C9 C10 1.413(10)
C9 H9A 0.9300
C10 C11 1.361(12)
C10 H10A 0.9300
C11 C12 1.405(11)
C11 H11A 0.9300
C12 C13 1.389(9)
C12 C17 1.405(11)
C13 C14 1.427(9)
C14 C15 1.374(9)
C14 C18 1.460(8)
C15 C16 1.418(10)
C15 H15A 0.9300
C16 C17 1.337(12)
C16 H16A 0.9300
C17 H17A 0.9300
C19 C20 1.387(9)
C19 C24 1.391(9)
C20 C21 1.399(10)
C20 C28 1.499(10)
C21 C22 1.350(11)
C21 H21A 0.9300
C22 C23 1.354(12)
C22 H22A 0.9300
C23 C24 1.402(10)
C23 H23A 0.9300
C24 C25 1.494(11)
C25 C27 1.523(12)
C25 C26 1.529(12)
C25 H25A 0.9800
C26 H26A 0.9600
C26 H26B 0.9600
C26 H26C 0.9600
C27 H27A 0.9600
C27 H27B 0.9600
C27 H27C 0.9600
C28 C30 1.523(13)
C28 C29 1.547(13)
C28 H28A 0.9800
C29 H29A 0.9600
C29 H29B 0.9600
C29 H29C 0.9600
C30 H30A 0.9600
C30 H30B 0.9600
C30 H30C 0.9600
C31 C32 1.378(10)
C31 C36 1.403(10)
C32 C33 1.426(12)
C32 C40 1.530(12)
C33 C34 1.341(16)
C33 H33A 0.9300
C34 C35 1.356(15)
C34 H34A 0.9300
C35 C36 1.374(12)
C35 H35A 0.9300
C36 C37 1.508(11)
C37 C38 1.510(12)
C37 C39 1.556(11)
C37 H37A 0.9800
C38 H38A 0.9600
C38 H38B 0.9600
C38 H38C 0.9600
C39 H39A 0.9600
C39 H39B 0.9600
C39 H39C 0.9600
C40 C41 1.508(13)
C40 C42 1.525(12)
C40 H40A 0.9800
C41 H41A 0.9600
C41 H41B 0.9600
C41 H41C 0.9600
C42 H42A 0.9600
C42 H42B 0.9600
C42 H42C 0.9600
C43 Cl5 1.68(2)
C43 H43A 0.9700
C43 H43B 0.9700
